data_4331822
loop_
_publ_author_name
'Gao, Ye'
'Twamley, Brendan'
'Shreeve, Jean'ne M.'

_publ_section_title
;
 Coordination Networks with Fluorinated Backbones
;
_journal_issue 3
_journal_name_full 'Inorganic Chemistry'
_journal_page_first 1150
_journal_page_last 1155
_journal_paper_doi 10.1021/ic051608h
_journal_volume 45
_journal_year 2006
_chemical_formula_sum 'C17.5 H20 Ag F4 N5 O4.5'
_chemical_formula_weight 556.26
_chemical_name_common 'Ag polymer'
_chemical_name_systematic
; 
 ? 
;
_space_group_IT_number 15
_symmetry_cell_setting monoclinic
_symmetry_space_group_name_Hall '-C 2yc'
_symmetry_space_group_name_H-M 'C 1 2/c 1'
_atom_sites_solution_hydrogens geom
_atom_sites_solution_primary direct
_atom_sites_solution_secondary difmap
_audit_creation_method SHELXL-97
_cell_angle_alpha 90.00
_cell_angle_beta 105.410(1)
_cell_angle_gamma 90.00
_cell_formula_units_Z 8
_cell_length_a 17.5825(8)
_cell_length_b 10.6000(5)
_cell_length_c 23.1545(11)
_cell_measurement_reflns_used 6394
_cell_measurement_temperature 87(2)
_cell_measurement_theta_max 29.93
_cell_measurement_theta_min 2.26
_cell_volume 4160.3(3)
_computing_cell_refinement 'Bruker SAINT+ v. 6.45a'
_computing_data_collection 'Bruker SMART v. 5.626'
_computing_data_reduction 'Bruker SAINT+ v. 6.45a'
_computing_molecular_graphics 'XP, Bruker SHELXTL v. 6.12'
_computing_publication_material 'XCIF, Bruker SHELXTL v. 6.12'
_computing_structure_refinement 'XL, Bruker SHELXTL v. 6.12'
_computing_structure_solution 'XS, Bruker SHELXTL v. 6.12'
_diffrn_ambient_temperature 87(2)
_diffrn_detector_area_resol_mean 8.3
_diffrn_measured_fraction_theta_full 1.000
_diffrn_measured_fraction_theta_max 1.000
_diffrn_measurement_device_type 'Bruker/Siemens SMART APEX'
_diffrn_measurement_method '\w scans'
_diffrn_radiation_monochromator graphite
_diffrn_radiation_source 'normal-focus sealed tube'
_diffrn_radiation_type MoK\a
_diffrn_radiation_wavelength 0.71073
_diffrn_reflns_av_R_equivalents 0.0387
_diffrn_reflns_av_sigmaI/netI 0.0262
_diffrn_reflns_limit_h_max 21
_diffrn_reflns_limit_h_min -21
_diffrn_reflns_limit_k_max 12
_diffrn_reflns_limit_k_min -12
_diffrn_reflns_limit_l_max 27
_diffrn_reflns_limit_l_min -27
_diffrn_reflns_number 31798
_diffrn_reflns_theta_full 25.25
_diffrn_reflns_theta_max 25.25
_diffrn_reflns_theta_min 1.82
_diffrn_standards_number 0
_exptl_absorpt_coefficient_mu 1.043
_exptl_absorpt_correction_T_max 0.9212
_exptl_absorpt_correction_T_min 0.7589
_exptl_absorpt_correction_type multi-scan
_exptl_absorpt_process_details 'SADABS; Bruker, 2004'
_exptl_crystal_colour colorless
_exptl_crystal_density_diffrn 1.776
_exptl_crystal_density_method 'not measured'
_exptl_crystal_description needle
_exptl_crystal_F_000 2232
_exptl_crystal_size_max 0.28
_exptl_crystal_size_mid 0.14
_exptl_crystal_size_min 0.08
_refine_diff_density_max 0.640
_refine_diff_density_min -0.763
_refine_diff_density_rms 0.085
_refine_ls_extinction_method none
_refine_ls_goodness_of_fit_ref 1.077
_refine_ls_hydrogen_treatment constr
_refine_ls_matrix_type full
_refine_ls_number_parameters 297
_refine_ls_number_reflns 3766
_refine_ls_number_restraints 1
_refine_ls_restrained_S_all 1.078
_refine_ls_R_factor_all 0.0380
_refine_ls_R_factor_gt 0.0339
_refine_ls_shift/su_max 0.002
_refine_ls_shift/su_mean 0.000
_refine_ls_structure_factor_coef Fsqd
_refine_ls_weighting_details 'calc w=1/[\s^2^(Fo^2^)+(0.0285P)^2^+19.0061P] where P=(Fo^2^+2Fc^2^)/3'
_refine_ls_weighting_scheme calc
_refine_ls_wR_factor_gt 0.0744
_refine_ls_wR_factor_ref 0.0763
_reflns_number_gt 3466
_reflns_number_total 3766
_reflns_threshold_expression I>2\s(I)
_cod_data_source_file ic051608hsup1.cif
_cod_data_source_block bt750compound6
_cod_depositor_comments
;
The following automatic conversions were performed:

'_symmetry_cell_setting' value 'Monoclinic' changed to 'monoclinic'
according to /home/saulius/struct/CIF-dictionaries/cif_core.dic
dictionary named 'cif_core.dic' version 2.4.2 from 2011-04-26.

Automatic conversion script
Id: cif_fix_values 1891 2012-01-12 08:04:46Z andrius 
;
_cod_original_sg_symbol_H-M C2/c
_cod_original_formula_sum 'C17.50 H20 Ag F4 N5 O4.50'
_cod_database_code 4331822

loop_
_symmetry_equiv_pos_as_xyz
'x, y, z'
'-x, y, -z+1/2'
'x+1/2, y+1/2, z'
'-x+1/2, y+1/2, -z+1/2'
'-x, -y, -z'
'x, -y, z-1/2'
'-x+1/2, -y+1/2, -z'
'x+1/2, -y+1/2, z-1/2'

loop_
_atom_site_label
_atom_site_type_symbol
_atom_site_fract_x
_atom_site_fract_y
_atom_site_fract_z
_atom_site_U_iso_or_equiv
_atom_site_adp_type
_atom_site_occupancy
_atom_site_symmetry_multiplicity
_atom_site_calc_flag
_atom_site_refinement_flags
_atom_site_disorder_assembly
_atom_site_disorder_group
Ag1 Ag 1.018458(14) 0.76388(2) 0.489567(10) 0.01919(9) Uani 1 1 d . . .
C2 C 0.98309(19) 0.9983(3) 0.40392(14) 0.0217(7) Uani 1 1 d . . .
H2 H 1.0340 0.9965 0.3971 0.026 Uiso 1 1 calc R . .
C3 C 0.92691(19) 1.0864(3) 0.38259(14) 0.0206(7) Uani 1 1 d . . .
H3 H 0.9309 1.1569 0.3583 0.025 Uiso 1 1 calc R . .
C5 C 0.88161(18) 0.9469(3) 0.43632(13) 0.0170(6) Uani 1 1 d . . .
C6 C 0.8280(2) 0.8795(3) 0.46586(15) 0.0252(7) Uani 1 1 d . . .
H6A H 0.7829 0.8458 0.4353 0.038 Uiso 1 1 calc R . .
H6B H 0.8091 0.9383 0.4917 0.038 Uiso 1 1 calc R . .
H6C H 0.8565 0.8101 0.4901 0.038 Uiso 1 1 calc R . .
C7 C 0.79074(18) 1.1283(3) 0.39327(14) 0.0191(7) Uani 1 1 d . . .
H7A H 0.8051 1.2172 0.4041 0.023 Uiso 1 1 calc R . .
H7B H 0.7597 1.0971 0.4203 0.023 Uiso 1 1 calc R . .
C8 C 0.74002(18) 1.1237(3) 0.32966(13) 0.0167(6) Uani 1 1 d . . .
C9 C 0.74176(19) 1.2173(3) 0.28862(15) 0.0197(7) Uani 1 1 d . . .
C10 C 0.6896(2) 1.2183(3) 0.23221(15) 0.0207(7) Uani 1 1 d . . .
C11 C 0.63349(18) 1.1249(3) 0.21365(14) 0.0172(6) Uani 1 1 d . . .
C12 C 0.63374(18) 1.0295(3) 0.25450(14) 0.0177(6) Uani 1 1 d . . .
C13 C 0.68520(18) 1.0286(3) 0.31058(13) 0.0165(6) Uani 1 1 d . . .
C14 C 0.5714(2) 1.1311(3) 0.15466(14) 0.0224(7) Uani 1 1 d . . .
H14A H 0.5192 1.1131 0.1615 0.027 Uiso 1 1 calc R . .
H14B H 0.5698 1.2177 0.1384 0.027 Uiso 1 1 calc R . .
C16 C 0.64902(19) 1.0453(3) 0.08614(14) 0.0209(7) Uani 1 1 d . . .
H16 H 0.6919 1.1030 0.0956 0.025 Uiso 1 1 calc R . .
C17 C 0.63815(19) 0.9500(3) 0.04591(14) 0.0205(7) Uani 1 1 d . . .
H17 H 0.6727 0.9289 0.0220 0.025 Uiso 1 1 calc R . .
C19 C 0.53837(18) 0.9453(3) 0.08469(14) 0.0179(7) Uani 1 1 d . . .
C20 C 0.46374(19) 0.9100(3) 0.09918(15) 0.0242(7) Uani 1 1 d . . .
H20A H 0.4423 0.8333 0.0772 0.036 Uiso 1 1 calc R . .
H20B H 0.4255 0.9787 0.0876 0.036 Uiso 1 1 calc R . .
H20C H 0.4743 0.8945 0.1423 0.036 Uiso 1 1 calc R . .
F1 F 0.68076(11) 0.93476(17) 0.34870(8) 0.0225(4) Uani 1 1 d . . .
F2 F 0.57920(11) 0.93676(17) 0.23937(8) 0.0242(4) Uani 1 1 d . . .
F3 F 0.69282(12) 1.31506(18) 0.19500(9) 0.0304(5) Uani 1 1 d . . .
F4 F 0.79371(12) 1.31315(18) 0.30407(9) 0.0298(5) Uani 1 1 d . . .
N1 N 0.95420(15) 0.9112(3) 0.43744(12) 0.0194(6) Uani 1 1 d . . .
N4 N 0.86284(15) 1.0538(2) 0.40301(11) 0.0173(6) Uani 1 1 d . . .
N15 N 0.58569(15) 1.0421(2) 0.11062(11) 0.0186(6) Uani 1 1 d . . .
N18 N 0.56837(15) 0.8881(2) 0.04514(11) 0.0188(6) Uani 1 1 d . . .
O1 O 0.61703(14) 0.1939(2) 0.40973(11) 0.0300(6) Uani 1 1 d . . .
O2 O 0.6613(2) 0.3597(3) 0.37615(16) 0.0628(11) Uani 1 1 d . . .
O3 O 0.65841(17) 0.3512(3) 0.46827(12) 0.0422(7) Uani 1 1 d . . .
N21 N 0.64636(16) 0.3018(3) 0.41853(13) 0.0227(6) Uani 1 1 d . . .
C23 C 0.6277(3) 0.6337(4) 0.31430(19) 0.0500(12) Uani 1 1 d D . .
H23A H 0.5719 0.6103 0.3056 0.075 Uiso 1 1 calc R . .
H23B H 0.6546 0.5773 0.2926 0.075 Uiso 1 1 calc R . .
H23C H 0.6322 0.7210 0.3016 0.075 Uiso 1 1 calc R . .
O5 O 0.66294(16) 0.6231(3) 0.37636(14) 0.0438(7) Uani 1 1 d D . .
H5 H 0.6703 0.5466 0.3856 0.066 Uiso 1 1 calc R . .
C22 C 0.4837(5) 0.3580(6) 0.2415(4) 0.043(2) Uiso 0.50 1 d PD A -1
H22A H 0.4662 0.4127 0.2696 0.064 Uiso 0.50 1 calc PR A -1
H22B H 0.4378 0.3312 0.2096 0.064 Uiso 0.50 1 calc PR A -1
H22C H 0.5203 0.4046 0.2240 0.064 Uiso 0.50 1 calc PR A -1
O4 O 0.5217(3) 0.2519(5) 0.2719(2) 0.0331(12) Uani 0.50 1 d PD A -1
H4 H 0.5632 0.2743 0.2972 0.050 Uiso 0.50 1 calc PR A -1

loop_
_atom_site_aniso_label
_atom_site_aniso_U_11
_atom_site_aniso_U_22
_atom_site_aniso_U_33
_atom_site_aniso_U_23
_atom_site_aniso_U_13
_atom_site_aniso_U_12
Ag1 0.01963(14) 0.01950(14) 0.01581(14) -0.00076(10) 0.00012(9) 0.00321(10)
C2 0.0171(16) 0.0312(19) 0.0170(16) -0.0020(14) 0.0048(13) 0.0018(14)
C3 0.0191(16) 0.0251(17) 0.0174(16) -0.0001(13) 0.0045(13) -0.0013(13)
C5 0.0198(16) 0.0195(16) 0.0101(15) -0.0049(12) 0.0010(12) 0.0002(12)
C6 0.0257(18) 0.0248(18) 0.0245(18) 0.0014(14) 0.0058(15) 0.0011(14)
C7 0.0146(15) 0.0239(17) 0.0168(16) -0.0030(13) 0.0008(13) 0.0029(13)
C8 0.0155(15) 0.0199(16) 0.0148(15) -0.0040(12) 0.0044(13) 0.0016(12)
C9 0.0195(16) 0.0163(15) 0.0232(17) -0.0031(13) 0.0056(13) -0.0035(13)
C10 0.0262(17) 0.0165(16) 0.0199(16) 0.0011(13) 0.0072(14) -0.0002(13)
C11 0.0194(16) 0.0167(15) 0.0152(15) -0.0002(12) 0.0043(13) 0.0037(12)
C12 0.0134(15) 0.0170(16) 0.0217(17) -0.0010(13) 0.0029(13) 0.0003(12)
C13 0.0154(15) 0.0195(16) 0.0162(16) 0.0020(12) 0.0070(13) 0.0033(12)
C14 0.0245(18) 0.0191(16) 0.0214(17) 0.0017(13) 0.0023(14) 0.0027(13)
C16 0.0180(16) 0.0244(17) 0.0180(16) 0.0057(13) 0.0008(13) -0.0037(13)
C17 0.0195(16) 0.0233(17) 0.0186(16) 0.0030(13) 0.0045(14) -0.0013(13)
C19 0.0156(15) 0.0208(16) 0.0141(15) 0.0035(12) -0.0017(13) 0.0015(12)
C20 0.0221(18) 0.0274(18) 0.0213(17) -0.0009(14) 0.0027(14) -0.0026(14)
F1 0.0217(10) 0.0240(10) 0.0205(10) 0.0063(8) 0.0032(8) -0.0021(8)
F2 0.0202(10) 0.0228(10) 0.0253(10) 0.0026(8) -0.0014(8) -0.0069(8)
F3 0.0375(12) 0.0239(10) 0.0261(11) 0.0087(8) 0.0020(9) -0.0076(9)
F4 0.0318(11) 0.0243(10) 0.0292(11) -0.0007(9) 0.0008(9) -0.0121(9)
N1 0.0183(14) 0.0223(14) 0.0151(13) -0.0020(11) 0.0003(11) 0.0035(11)
N4 0.0161(13) 0.0181(13) 0.0164(13) -0.0031(11) 0.0020(11) 0.0020(10)
N15 0.0177(14) 0.0198(14) 0.0149(13) 0.0011(11) -0.0016(11) -0.0008(11)
N18 0.0193(14) 0.0211(14) 0.0129(13) 0.0006(11) -0.0008(11) -0.0024(11)
O1 0.0276(13) 0.0302(14) 0.0332(14) -0.0087(11) 0.0099(11) -0.0093(11)
O2 0.108(3) 0.0301(16) 0.077(2) 0.0165(16) 0.071(2) 0.0144(17)
O3 0.0442(17) 0.0442(17) 0.0338(16) -0.0164(13) 0.0028(13) -0.0081(13)
N21 0.0160(14) 0.0234(15) 0.0303(16) 0.0045(13) 0.0092(12) 0.0076(11)
C23 0.060(3) 0.035(2) 0.056(3) 0.010(2) 0.017(2) -0.009(2)
O5 0.0392(16) 0.0315(15) 0.0577(19) 0.0059(13) 0.0078(15) 0.0024(12)
O4 0.027(3) 0.037(3) 0.032(3) 0.000(2) 0.003(2) -0.001(2)

loop_
_atom_type_symbol
_atom_type_description
_atom_type_scat_dispersion_real
_atom_type_scat_dispersion_imag
_atom_type_scat_source
C C 0.0033 0.0016 'International Tables Vol C Tables 4.2.6.8 and 6.1.1.4'
H H 0.0000 0.0000 'International Tables Vol C Tables 4.2.6.8 and 6.1.1.4'
Ag Ag -0.8971 1.1015 'International Tables Vol C Tables 4.2.6.8 and 6.1.1.4'
F F 0.0171 0.0103 'International Tables Vol C Tables 4.2.6.8 and 6.1.1.4'
N N 0.0061 0.0033 'International Tables Vol C Tables 4.2.6.8 and 6.1.1.4'
O O 0.0106 0.0060 'International Tables Vol C Tables 4.2.6.8 and 6.1.1.4'

loop_
_geom_angle_atom_site_label_1
_geom_angle_atom_site_label_2
_geom_angle_atom_site_label_3
_geom_angle
_geom_angle_site_symmetry_1
_geom_angle_site_symmetry_3
N18 Ag1 N1 172.15(10) 8_566 .
C3 C2 N1 108.9(3) . .
C3 C2 H2 125.6 . .
N1 C2 H2 125.6 . .
C2 C3 N4 106.6(3) . .
C2 C3 H3 126.7 . .
N4 C3 H3 126.7 . .
N1 C5 N4 109.7(3) . .
N1 C5 C6 125.4(3) . .
N4 C5 C6 124.9(3) . .
C5 C6 H6A 109.5 . .
C5 C6 H6B 109.5 . .
H6A C6 H6B 109.5 . .
C5 C6 H6C 109.5 . .
H6A C6 H6C 109.5 . .
H6B C6 H6C 109.5 . .
N4 C7 C8 113.4(3) . .
N4 C7 H7A 108.9 . .
C8 C7 H7A 108.9 . .
N4 C7 H7B 108.9 . .
C8 C7 H7B 108.9 . .
H7A C7 H7B 107.7 . .
C9 C8 C13 116.4(3) . .
C9 C8 C7 122.3(3) . .
C13 C8 C7 121.2(3) . .
F4 C9 C8 119.8(3) . .
F4 C9 C10 118.5(3) . .
C8 C9 C10 121.7(3) . .
F3 C10 C9 118.7(3) . .
F3 C10 C11 119.5(3) . .
C9 C10 C11 121.8(3) . .
C10 C11 C12 116.0(3) . .
C10 C11 C14 122.4(3) . .
C12 C11 C14 121.4(3) . .
F2 C12 C13 119.0(3) . .
F2 C12 C11 118.7(3) . .
C13 C12 C11 122.3(3) . .
F1 C13 C12 119.2(3) . .
F1 C13 C8 119.1(3) . .
C12 C13 C8 121.7(3) . .
N15 C14 C11 112.8(3) . .
N15 C14 H14A 109.0 . .
C11 C14 H14A 109.0 . .
N15 C14 H14B 109.0 . .
C11 C14 H14B 109.0 . .
H14A C14 H14B 107.8 . .
C17 C16 N15 106.5(3) . .
C17 C16 H16 126.8 . .
N15 C16 H16 126.8 . .
C16 C17 N18 108.9(3) . .
C16 C17 H17 125.5 . .
N18 C17 H17 125.5 . .
N18 C19 N15 110.1(3) . .
N18 C19 C20 125.5(3) . .
N15 C19 C20 124.4(3) . .
C19 C20 H20A 109.5 . .
C19 C20 H20B 109.5 . .
H20A C20 H20B 109.5 . .
C19 C20 H20C 109.5 . .
H20A C20 H20C 109.5 . .
H20B C20 H20C 109.5 . .
C5 N1 C2 107.0(3) . .
C5 N1 Ag1 126.1(2) . .
C2 N1 Ag1 126.4(2) . .
C5 N4 C3 107.8(3) . .
C5 N4 C7 127.4(3) . .
C3 N4 C7 124.6(3) . .
C19 N15 C16 107.7(3) . .
C19 N15 C14 126.8(3) . .
C16 N15 C14 125.5(3) . .
C19 N18 C17 106.8(3) . .
C19 N18 Ag1 126.7(2) . 8_465
C17 N18 Ag1 126.5(2) . 8_465
O3 N21 O2 120.6(3) . .
O3 N21 O1 120.2(3) . .
O2 N21 O1 119.2(3) . .
O5 C23 H23A 109.5 . .
O5 C23 H23B 109.5 . .
H23A C23 H23B 109.5 . .
O5 C23 H23C 109.5 . .
H23A C23 H23C 109.5 . .
H23B C23 H23C 109.5 . .
C23 O5 H5 109.5 . .
C22 O4 H4 109.5 . .

loop_
_geom_bond_atom_site_label_1
_geom_bond_atom_site_label_2
_geom_bond_distance
_geom_bond_site_symmetry_2
Ag1 N18 2.103(3) 8_566
Ag1 N1 2.109(3) .
C2 C3 1.353(5) .
C2 N1 1.387(4) .
C2 H2 0.9500 .
C3 N4 1.377(4) .
C3 H3 0.9500 .
C5 N1 1.325(4) .
C5 N4 1.361(4) .
C5 C6 1.487(5) .
C6 H6A 0.9800 .
C6 H6B 0.9800 .
C6 H6C 0.9800 .
C7 N4 1.459(4) .
C7 C8 1.506(4) .
C7 H7A 0.9900 .
C7 H7B 0.9900 .
C8 C9 1.380(4) .
C8 C13 1.383(4) .
C9 F4 1.350(4) .
C9 C10 1.382(5) .
C10 F3 1.350(4) .
C10 C11 1.383(5) .
C11 C12 1.384(4) .
C11 C14 1.507(4) .
C12 F2 1.353(4) .
C12 C13 1.371(4) .
C13 F1 1.346(3) .
C14 N15 1.459(4) .
C14 H14A 0.9900 .
C14 H14B 0.9900 .
C16 C17 1.353(5) .
C16 N15 1.378(4) .
C16 H16 0.9500 .
C17 N18 1.387(4) .
C17 H17 0.9500 .
C19 N18 1.320(4) .
C19 N15 1.356(4) .
C19 C20 1.486(4) .
C20 H20A 0.9800 .
C20 H20B 0.9800 .
C20 H20C 0.9800 .
N18 Ag1 2.103(3) 8_465
O1 N21 1.249(4) .
O2 N21 1.243(4) .
O3 N21 1.231(4) .
C23 O5 1.410(5) .
C23 H23A 0.9800 .
C23 H23B 0.9800 .
C23 H23C 0.9800 .
O5 H5 0.8400 .
C22 O4 1.400(6) .
C22 H22A 0.9800 .
C22 H22B 0.9800 .
C22 H22C 0.9800 .
O4 H4 0.8400 .

loop_
_geom_hbond_atom_site_label_D
_geom_hbond_atom_site_label_H
_geom_hbond_atom_site_label_A
_geom_hbond_distance_DH
_geom_hbond_distance_HA
_geom_hbond_distance_DA
_geom_hbond_angle_DHA
_geom_hbond_site_symmetry_A
O5 H5 O2 0.84 2.00 2.793(4) 158.2 .
O4 H4 O2 0.84 2.34 3.164(7) 168.4 .
C6 H6B O3 0.98 2.42 3.215(4) 137.3 7_666
C14 H14A O4 0.99 2.38 2.948(6) 115.9 2_665
C16 H16 O5 0.95 2.47 3.293(4) 144.8 4_655
C20 H20B O1 0.98 2.41 3.311(4) 153.3 2_665
C22 H22B O2 0.98 2.29 3.198(9) 154.3 2_655
